data_2220016
loop_
_publ_author_name
'Yau, Chin Koon'
'Lo, Kong Mun'
'Ng, Seik Weng'

_publ_section_title
;
 4-(Dimethylamino)pyridinium
 dibromido(4-bromophenyl)dimethylstannate(IV)
;
_journal_coeditor_code TK2315
_journal_issue 11
_journal_name_full 'Acta Crystallographica Section E'
_journal_page_first m1391
_journal_paper_doi 10.1107/S1600536808032248
_journal_volume 64
_journal_year 2008
_chemical_formula_iupac '(C7 H11 N2) [Sn Br2 (C H3)2 (C6 H4 Br)]'
_chemical_formula_moiety 'C7 H11 N2 + , C8 H10 Br3 Sn -'
_chemical_formula_sum 'C15 H21 Br3 N2 Sn'
_chemical_formula_weight 587.76
_chemical_name_systematic
;
4-(Dimethylamino)pyridinium dibromido(4-bromophenyl)dimethylstannate(IV)
;
_space_group_IT_number 2
_symmetry_cell_setting triclinic
_symmetry_space_group_name_Hall '-P 1'
_symmetry_space_group_name_H-M 'P -1'
_atom_sites_solution_hydrogens geom
_atom_sites_solution_primary direct
_atom_sites_solution_secondary difmap
_audit_creation_method SHELXL97
_cell_angle_alpha 100.0380(10)
_cell_angle_beta 102.4720(10)
_cell_angle_gamma 94.6790(10)
_cell_formula_units_Z 2
_cell_length_a 7.33970(10)
_cell_length_b 11.1034(2)
_cell_length_c 12.2270(2)
_cell_measurement_reflns_used 5297
_cell_measurement_temperature 100(2)
_cell_measurement_theta_max 28.3
_cell_measurement_theta_min 2.3
_cell_volume 950.65(3)
_computing_cell_refinement 'SAINT (Bruker, 2007)'
_computing_data_collection 'APEX2 (Bruker, 2007)'
_computing_data_reduction 'SAINT (Bruker, 2007)'
_computing_molecular_graphics 'X-SEED (Barbour, 2001)'
_computing_publication_material 'publCIF (Westrip, 2008)'
_computing_structure_refinement 'SHELXL97 (Sheldrick, 2008)'
_computing_structure_solution 'SHELXS97 (Sheldrick, 2008)'
_diffrn_ambient_temperature 100(2)
_diffrn_measured_fraction_theta_full 0.994
_diffrn_measured_fraction_theta_max 0.994
_diffrn_measurement_device_type 'Bruker SMART APEX'
_diffrn_measurement_method '\f and \w'
_diffrn_radiation_monochromator graphite
_diffrn_radiation_source 'fine-focus sealed tube'
_diffrn_radiation_type MoK\a
_diffrn_radiation_wavelength 0.71073
_diffrn_reflns_av_R_equivalents 0.029
_diffrn_reflns_av_sigmaI/netI 0.044
_diffrn_reflns_limit_h_max 9
_diffrn_reflns_limit_h_min -9
_diffrn_reflns_limit_k_max 14
_diffrn_reflns_limit_k_min -14
_diffrn_reflns_limit_l_max 15
_diffrn_reflns_limit_l_min -15
_diffrn_reflns_number 8826
_diffrn_reflns_theta_full 27.5
_diffrn_reflns_theta_max 27.50
_diffrn_reflns_theta_min 1.74
_diffrn_standards_decay_% 0
_diffrn_standards_interval_count 0
_diffrn_standards_interval_time 0
_diffrn_standards_number 0
_exptl_absorpt_coefficient_mu 7.644
_exptl_absorpt_correction_T_max 0.862
_exptl_absorpt_correction_T_min 0.208
_exptl_absorpt_correction_type multi-scan
_exptl_absorpt_process_details '(SADABS; Sheldrick, 1996)'
_exptl_crystal_colour colourless
_exptl_crystal_density_diffrn 2.053
_exptl_crystal_density_method 'not measured'
_exptl_crystal_description plate
_exptl_crystal_F_000 560
_exptl_crystal_size_max 0.30
_exptl_crystal_size_mid 0.20
_exptl_crystal_size_min 0.02
_refine_diff_density_max 1.07
_refine_diff_density_min -1.24
_refine_ls_extinction_method none
_refine_ls_goodness_of_fit_ref 1.13
_refine_ls_hydrogen_treatment constr
_refine_ls_matrix_type full
_refine_ls_number_parameters 194
_refine_ls_number_reflns 4346
_refine_ls_number_restraints 0
_refine_ls_restrained_S_all 1.13
_refine_ls_R_factor_all 0.039
_refine_ls_R_factor_gt 0.031
_refine_ls_shift/su_max 0.001
_refine_ls_shift/su_mean 0.001
_refine_ls_structure_factor_coef Fsqd
_refine_ls_weighting_details 'calc w = 1/[\s^2^(Fo^2^)+(0.0496P)^2^+0.4605P] where P=(Fo^2^+2Fc^2^)/3'
_refine_ls_weighting_scheme calc
_refine_ls_wR_factor_gt 0.092
_refine_ls_wR_factor_ref 0.096
_reflns_number_gt 3718
_reflns_number_total 4346
_reflns_threshold_expression I>2\s(I)
_cod_data_source_file tk2315.cif
_cod_data_source_block I
_cod_database_code 2220016
_cod_database_fobs_code 2220016

loop_
_symmetry_equiv_pos_as_xyz
'x, y, z'
'-x, -y, -z'

loop_
_atom_site_type_symbol
_atom_site_label
_atom_site_fract_x
_atom_site_fract_y
_atom_site_fract_z
_atom_site_U_iso_or_equiv
_atom_site_adp_type
_atom_site_calc_flag
_atom_site_refinement_flags
_atom_site_occupancy
Sn Sn1 0.38417(3) 0.25338(2) 0.773249(19) 0.01548(9) Uani d . 1
Br Br1 0.74942(5) 0.26874(4) 0.91216(3) 0.01853(11) Uani d . 1
Br Br2 0.02956(5) 0.24575(4) 0.63868(3) 0.01814(11) Uani d . 1
Br Br3 0.36372(6) -0.36881(4) 0.72001(4) 0.03322(13) Uani d . 1
N N1 0.8504(5) 0.0064(3) 0.7756(3) 0.0221(7) Uani d . 1
H H1 0.8438 0.0862 0.7872 0.027 Uiso calc R 1
N N2 0.8761(5) -0.3667(3) 0.7213(2) 0.0199(7) Uani d . 1
C C1 0.3068(6) 0.3599(4) 0.9145(3) 0.0251(9) Uani d . 1
H H1A 0.1740 0.3357 0.9112 0.038 Uiso calc R 1
H H1B 0.3263 0.4475 0.9115 0.038 Uiso calc R 1
H H1C 0.3845 0.3456 0.9859 0.038 Uiso calc R 1
C C2 0.5034(5) 0.3149(4) 0.6446(3) 0.0198(8) Uani d . 1
H H2A 0.4313 0.2714 0.5690 0.030 Uiso calc R 1
H H2B 0.6343 0.2976 0.6553 0.030 Uiso calc R 1
H H2C 0.4994 0.4037 0.6507 0.030 Uiso calc R 1
C C3 0.3607(5) 0.0584(4) 0.7558(3) 0.0164(7) Uani d . 1
C C4 0.3542(5) 0.0007(4) 0.8482(3) 0.0208(8) Uani d . 1
H H4 0.3511 0.0496 0.9196 0.025 Uiso calc R 1
C C5 0.3520(5) -0.1260(4) 0.8384(3) 0.0227(8) Uani d . 1
H H5 0.3462 -0.1637 0.9018 0.027 Uiso calc R 1
C C6 0.3585(5) -0.1962(4) 0.7338(3) 0.0201(8) Uani d . 1
C C7 0.3613(5) -0.1437(4) 0.6397(3) 0.0238(8) Uani d . 1
H H7 0.3632 -0.1933 0.5685 0.029 Uiso calc R 1
C C8 0.3611(6) -0.0170(4) 0.6514(3) 0.0217(8) Uani d . 1
H H8 0.3611 0.0195 0.5866 0.026 Uiso calc R 1
C C9 0.8666(6) -0.0529(4) 0.6733(3) 0.0237(8) Uani d . 1
H H9 0.8744 -0.0076 0.6150 0.028 Uiso calc R 1
C C10 0.8721(5) -0.1769(4) 0.6517(3) 0.0191(8) Uani d . 1
H H10 0.8787 -0.2176 0.5778 0.023 Uiso calc R 1
C C11 0.8680(5) -0.2459(4) 0.7390(3) 0.0179(8) Uani d . 1
C C12 0.8551(5) -0.1788(4) 0.8470(3) 0.0205(8) Uani d . 1
H H12 0.8542 -0.2199 0.9089 0.025 Uiso calc R 1
C C13 0.8440(5) -0.0552(4) 0.8610(3) 0.0232(8) Uani d . 1
H H13 0.8315 -0.0115 0.9325 0.028 Uiso calc R 1
C C14 0.8600(6) -0.4359(4) 0.6050(3) 0.0236(9) Uani d . 1
H H14A 0.9550 -0.3986 0.5715 0.035 Uiso calc R 1
H H14B 0.7343 -0.4337 0.5581 0.035 Uiso calc R 1
H H14C 0.8799 -0.5217 0.6078 0.035 Uiso calc R 1
C C15 0.8821(6) -0.4367(4) 0.8132(3) 0.0244(9) Uani d . 1
H H15A 0.9843 -0.3978 0.8788 0.037 Uiso calc R 1
H H15B 0.9039 -0.5215 0.7858 0.037 Uiso calc R 1
H H15C 0.7622 -0.4377 0.8362 0.037 Uiso calc R 1

loop_
_atom_site_aniso_label
_atom_site_aniso_U_11
_atom_site_aniso_U_22
_atom_site_aniso_U_33
_atom_site_aniso_U_12
_atom_site_aniso_U_13
_atom_site_aniso_U_23
Sn1 0.01676(15) 0.01707(15) 0.01403(14) 0.00355(11) 0.00520(10) 0.00423(10)
Br1 0.0172(2) 0.0208(2) 0.01645(19) 0.00236(15) 0.00153(14) 0.00369(15)
Br2 0.0158(2) 0.0221(2) 0.01817(19) 0.00498(15) 0.00386(14) 0.00728(15)
Br3 0.0257(2) 0.0189(2) 0.0537(3) 0.00577(17) 0.0064(2) 0.0061(2)
N1 0.0209(17) 0.0167(16) 0.0251(16) 0.0044(14) -0.0002(14) 0.0005(13)
N2 0.0215(17) 0.0251(18) 0.0133(14) 0.0041(14) 0.0044(13) 0.0033(13)
C1 0.021(2) 0.035(2) 0.0181(18) 0.0055(18) 0.0048(16) 0.0007(17)
C2 0.0186(19) 0.025(2) 0.0178(17) 0.0023(16) 0.0069(15) 0.0064(15)
C3 0.0104(17) 0.0211(19) 0.0173(17) 0.0010(14) 0.0017(14) 0.0047(15)
C4 0.0190(19) 0.027(2) 0.0184(18) 0.0039(16) 0.0047(15) 0.0083(16)
C5 0.0160(19) 0.031(2) 0.0216(19) 0.0047(17) 0.0023(15) 0.0092(17)
C6 0.0133(18) 0.0131(18) 0.033(2) 0.0031(14) 0.0044(16) 0.0037(16)
C7 0.018(2) 0.028(2) 0.0228(19) 0.0056(17) 0.0033(16) -0.0019(17)
C8 0.024(2) 0.024(2) 0.0183(17) 0.0051(16) 0.0055(15) 0.0061(16)
C9 0.020(2) 0.028(2) 0.0218(19) 0.0023(17) 0.0000(16) 0.0076(17)
C10 0.0155(18) 0.024(2) 0.0183(17) 0.0041(15) 0.0034(15) 0.0038(15)
C11 0.0113(17) 0.025(2) 0.0187(17) 0.0056(15) 0.0047(14) 0.0048(15)
C12 0.020(2) 0.024(2) 0.0188(18) 0.0052(16) 0.0057(15) 0.0048(16)
C13 0.0167(19) 0.029(2) 0.0241(19) 0.0082(17) 0.0055(16) 0.0022(17)
C14 0.033(2) 0.022(2) 0.0182(18) 0.0088(18) 0.0084(17) 0.0027(16)
C15 0.030(2) 0.024(2) 0.0202(18) 0.0065(18) 0.0052(17) 0.0087(16)

loop_
_atom_type_symbol
_atom_type_description
_atom_type_scat_dispersion_real
_atom_type_scat_dispersion_imag
_atom_type_scat_source
C C 0.0033 0.0016 'International Tables Vol C Tables 4.2.6.8 and 6.1.1.4'
H H 0.0000 0.0000 'International Tables Vol C Tables 4.2.6.8 and 6.1.1.4'
N N 0.0061 0.0033 'International Tables Vol C Tables 4.2.6.8 and 6.1.1.4'
Br Br -0.2901 2.4595 'International Tables Vol C Tables 4.2.6.8 and 6.1.1.4'
Sn Sn -0.6537 1.4246 'International Tables Vol C Tables 4.2.6.8 and 6.1.1.4'

loop_
_geom_angle_atom_site_label_1
_geom_angle_atom_site_label_2
_geom_angle_atom_site_label_3
_geom_angle
C1 Sn1 C2 128.9(2)
C1 Sn1 C3 118.8(2)
C2 Sn1 C3 112.10(10)
C1 Sn1 Br2 90.82(11)
C3 Sn1 Br2 92.78(10)
C2 Sn1 Br2 89.98(10)
C1 Sn1 Br1 88.38(11)
C3 Sn1 Br1 88.88(10)
C2 Sn1 Br1 89.39(10)
Br1 Sn1 Br2 178.330(10)
C9 N1 C13 120.7(3)
C9 N1 H1 119.7
C13 N1 H1 119.7
C11 N2 C15 121.9(3)
C11 N2 C14 119.9(3)
C15 N2 C14 117.9(3)
Sn1 C1 H1A 109.5
Sn1 C1 H1B 109.5
H1A C1 H1B 109.5
Sn1 C1 H1C 109.5
H1A C1 H1C 109.5
H1B C1 H1C 109.5
Sn1 C2 H2A 109.5
Sn1 C2 H2B 109.5
H2A C2 H2B 109.5
Sn1 C2 H2C 109.5
H2A C2 H2C 109.5
H2B C2 H2C 109.5
C4 C3 C8 117.4(4)
C4 C3 Sn1 122.0(3)
C8 C3 Sn1 120.5(3)
C5 C4 C3 121.9(4)
C5 C4 H4 119.1
C3 C4 H4 119.1
C4 C5 C6 118.4(4)
C4 C5 H5 120.8
C6 C5 H5 120.8
C7 C6 C5 121.7(4)
C7 C6 Br3 119.2(3)
C5 C6 Br3 119.1(3)
C6 C7 C8 118.7(3)
C6 C7 H7 120.7
C8 C7 H7 120.7
C7 C8 C3 121.8(4)
C7 C8 H8 119.1
C3 C8 H8 119.1
N1 C9 C10 121.1(4)
N1 C9 H9 119.4
C10 C9 H9 119.4
C9 C10 C11 120.4(3)
C9 C10 H10 119.8
C11 C10 H10 119.8
N2 C11 C10 122.0(3)
N2 C11 C12 121.5(3)
C10 C11 C12 116.5(4)
C13 C12 C11 119.6(3)
C13 C12 H12 120.2
C11 C12 H12 120.2
N1 C13 C12 121.6(3)
N1 C13 H13 119.2
C12 C13 H13 119.2
N2 C14 H14A 109.5
N2 C14 H14B 109.5
H14A C14 H14B 109.5
N2 C14 H14C 109.5
H14A C14 H14C 109.5
H14B C14 H14C 109.5
N2 C15 H15A 109.5
N2 C15 H15B 109.5
H15A C15 H15B 109.5
N2 C15 H15C 109.5
H15A C15 H15C 109.5
H15B C15 H15C 109.5

loop_
_geom_bond_atom_site_label_1
_geom_bond_atom_site_label_2
_geom_bond_distance
Sn1 C1 2.127(4)
Sn1 C2 2.139(3)
Sn1 C3 2.127(4)
Sn1 Br1 2.8211(4)
Sn1 Br2 2.7486(4)
Br3 C6 1.899(4)
N1 C9 1.343(5)
N1 C13 1.351(5)
N1 H1 0.8800
N2 C11 1.329(5)
N2 C15 1.469(5)
N2 C14 1.469(5)
C1 H1A 0.9800
C1 H1B 0.9800
C1 H1C 0.9800
C2 H2A 0.9800
C2 H2B 0.9800
C2 H2C 0.9800
C3 C4 1.400(5)
C3 C8 1.400(5)
C4 C5 1.390(6)
C4 H4 0.9500
C5 C6 1.390(6)
C5 H5 0.9500
C6 C7 1.380(6)
C7 C8 1.390(6)
C7 H7 0.9500
C8 H8 0.9500
C9 C10 1.361(6)
C9 H9 0.9500
C10 C11 1.422(5)
C10 H10 0.9500
C11 C12 1.426(5)
C12 C13 1.364(6)
C12 H12 0.9500
C13 H13 0.9500
C14 H14A 0.9800
C14 H14B 0.9800
C14 H14C 0.9800
C15 H15A 0.9800
C15 H15B 0.9800
C15 H15C 0.9800

loop_
_geom_hbond_atom_site_label_D
_geom_hbond_atom_site_label_H
_geom_hbond_atom_site_label_A
_geom_hbond_distance_DH
_geom_hbond_distance_HA
_geom_hbond_distance_DA
_geom_hbond_angle_DHA
_geom_hbond_publ_flag
N1 H1 Br1 0.88 2.56 3.319(3) 146 yes

loop_
_geom_torsion_atom_site_label_1
_geom_torsion_atom_site_label_2
_geom_torsion_atom_site_label_3
_geom_torsion_atom_site_label_4
_geom_torsion
C1 Sn1 C3 C4 -20.4(4)
C2 Sn1 C3 C4 156.0(3)
Br2 Sn1 C3 C4 -112.9(3)
Br1 Sn1 C3 C4 67.2(3)
C1 Sn1 C3 C8 162.9(3)
C2 Sn1 C3 C8 -20.6(3)
Br2 Sn1 C3 C8 70.5(3)
Br1 Sn1 C3 C8 -109.5(3)
C8 C3 C4 C5 1.3(6)
Sn1 C3 C4 C5 -175.5(3)
C3 C4 C5 C6 0.7(6)
C4 C5 C6 C7 -2.0(6)
C4 C5 C6 Br3 178.0(3)
C5 C6 C7 C8 1.2(6)
Br3 C6 C7 C8 -178.8(3)
C6 C7 C8 C3 0.9(6)
C4 C3 C8 C7 -2.1(6)
Sn1 C3 C8 C7 174.7(3)
C13 N1 C9 C10 1.7(6)
N1 C9 C10 C11 -2.4(6)
C15 N2 C11 C10 176.6(4)
C14 N2 C11 C10 -9.5(6)
C15 N2 C11 C12 -3.3(6)
C14 N2 C11 C12 170.6(3)
C9 C10 C11 N2 -179.0(4)
C9 C10 C11 C12 0.9(5)
N2 C11 C12 C13 -178.9(4)
C10 C11 C12 C13 1.2(5)
C9 N1 C13 C12 0.5(6)
C11 C12 C13 N1 -1.9(6)
